data_4336139
loop_
_publ_author_name
'Taka-aki Okamura'
'Junko Nakagawa'

_publ_section_title
;
 Contribution of Intramolecular NH...O Hydrogen Bonds to
 Magnesium-Carboxylate Bonds
;
_journal_name_full 'Inorganic Chemistry'
_journal_page_first 10812
_journal_page_last 10824
_journal_paper_doi 10.1021/ic400671v
_journal_volume 52
_journal_year 2013
_chemical_formula_moiety 'C18 H26 N2 Mg O11'
_chemical_formula_sum 'C18 H26 Mg N2 O11'
_chemical_formula_weight 470.72
_chemical_name_systematic
; 
[Mg(O2C-2-CH3CONHC6H4)(H2O)5][O2C-2-CH3CONHC6H4]
;
_space_group_IT_number 1
_symmetry_cell_setting triclinic
_symmetry_Int_Tables_number 1
_symmetry_space_group_name_Hall 'P 1'
_symmetry_space_group_name_H-M 'P 1'
_atom_sites_solution_hydrogens geom
_atom_sites_solution_primary direct
_atom_sites_solution_secondary difmap
_audit_creation_date 'Fri Apr 20 14:45:51 2007'
_audit_creation_method SHELXL-97
_cell_angle_alpha 100.399(15)
_cell_angle_beta 94.054(11)
_cell_angle_gamma 101.219(14)
_cell_formula_units_Z 4
_cell_length_a 6.954(2)
_cell_length_b 14.566(7)
_cell_length_c 22.183(8)
_cell_measurement_reflns_used 6330
_cell_measurement_temperature 200
_cell_measurement_theta_max 27.5
_cell_measurement_theta_min 3.0
_cell_volume 2154.7(14)
_computing_structure_refinement 'SHELXL-97 (Sheldrick, 2008)'
_computing_structure_solution 'SHELXS-97 (Sheldrick, 2008)'
_diffrn_ambient_temperature 200
_diffrn_detector_area_resol_mean 10.00
_diffrn_measured_fraction_theta_full 0.969
_diffrn_measured_fraction_theta_max 0.969
_diffrn_measurement_device_type 'Rigaku RAXIS-RAPID Imaging Plate'
_diffrn_measurement_method \w
_diffrn_radiation_monochromator graphite
_diffrn_radiation_source 'fine-focus sealed tube'
_diffrn_radiation_type MoK\a
_diffrn_radiation_wavelength 0.71075
_diffrn_reflns_av_R_equivalents 0.0613
_diffrn_reflns_av_sigmaI/netI 0.1112
_diffrn_reflns_limit_h_max 8
_diffrn_reflns_limit_h_min -8
_diffrn_reflns_limit_k_max 17
_diffrn_reflns_limit_k_min -17
_diffrn_reflns_limit_l_max 26
_diffrn_reflns_limit_l_min -26
_diffrn_reflns_number 15976
_diffrn_reflns_theta_full 25.00
_diffrn_reflns_theta_max 25.00
_diffrn_reflns_theta_min 3.00
_exptl_absorpt_coefficient_mu 0.146
_exptl_absorpt_correction_T_max 0.993
_exptl_absorpt_correction_T_min 0.983
_exptl_absorpt_correction_type multi-scan
_exptl_absorpt_process_details '(Higashi, 1995)'
_exptl_crystal_colour colorless
_exptl_crystal_density_diffrn 1.451
_exptl_crystal_description block
_exptl_crystal_F_000 992
_exptl_crystal_size_max 0.250
_exptl_crystal_size_mid 0.100
_exptl_crystal_size_min 0.050
_refine_diff_density_max 0.228
_refine_diff_density_min -0.237
_refine_diff_density_rms 0.056
_refine_ls_abs_structure_details 'Flack H D (1983), Acta Cryst. A39, 876-881'
_refine_ls_abs_structure_Flack 0.2(3)
_refine_ls_extinction_method none
_refine_ls_goodness_of_fit_ref 1.000
_refine_ls_hydrogen_treatment mixed
_refine_ls_matrix_type full
_refine_ls_number_parameters 1261
_refine_ls_number_reflns 12513
_refine_ls_number_restraints 115
_refine_ls_restrained_S_all 0.997
_refine_ls_R_factor_all 0.1480
_refine_ls_R_factor_gt 0.0599
_refine_ls_shift/su_max 0.003
_refine_ls_shift/su_mean 0.001
_refine_ls_structure_factor_coef Fsqd
_refine_ls_weighting_details 'calc w=1/[\s^2^(Fo^2^)+(0.0615P)^2^+0.0000P] where P=(Fo^2^+2Fc^2^)/3'
_refine_ls_weighting_scheme calc
_refine_ls_wR_factor_gt 0.1266
_refine_ls_wR_factor_ref 0.1640
_reflns_number_gt 5314
_reflns_number_total 12513
_reflns_threshold_expression I>2\s(I)
_cod_data_source_file ic400671v_si_002_8.cif
_cod_data_source_block 8
_cod_original_cell_volume 2155.0(15)
_cod_database_code 4336139

loop_
_symmetry_equiv_pos_as_xyz
'x, y, z'

loop_
_atom_site_label
_atom_site_type_symbol
_atom_site_fract_x
_atom_site_fract_y
_atom_site_fract_z
_atom_site_U_iso_or_equiv
_atom_site_adp_type
_atom_site_occupancy
_atom_site_symmetry_multiplicity
_atom_site_calc_flag
_atom_site_refinement_flags
Mg1 Mg 0.4854(3) 0.62801(19) 0.28485(12) 0.0194(7) Uani 1 1 d .
Mg2 Mg 0.0761(4) 0.89567(19) 0.19617(12) 0.0194(7) Uani 1 1 d .
Mg3 Mg 0.5751(4) 0.3959(2) 0.69615(13) 0.0198(7) Uani 1 1 d .
Mg4 Mg 0.9873(4) 0.1289(2) 0.78529(13) 0.0196(7) Uani 1 1 d .
O1 O 0.5602(8) 0.5734(4) 0.5645(3) 0.0404(18) Uani 1 1 d .
O2 O 0.3202(9) 1.3429(4) 0.3089(3) 0.0397(18) Uani 1 1 d .
O3 O 0.8153(10) 0.8425(5) 0.8074(3) 0.046(2) Uani 1 1 d .
O4 O 1.0633(9) 0.0735(5) 1.0646(3) 0.043(2) Uani 1 1 d .
O5 O 0.6559(8) 1.1203(4) 0.6032(3) 0.0335(17) Uani 1 1 d .
O6 O 0.1581(8) 1.1265(4) 0.6007(3) 0.0316(17) Uani 1 1 d .
O7 O 0.6565(9) 0.6275(5) 1.1008(3) 0.0352(19) Uani 1 1 d .
O8 O 0.1516(9) 0.6193(5) 1.1027(3) 0.0362(18) Uani 1 1 d .
O11 O 0.6492(7) 0.5784(4) 0.3473(2) 0.0217(14) Uani 1 1 d .
O12 O 0.9065(8) 0.5405(4) 0.3034(3) 0.0354(17) Uani 1 1 d .
O13 O 0.3262(8) 0.6768(4) 0.2213(3) 0.0334(17) Uani 1 1 d D
H101 H 0.268(8) 0.653(5) 0.1856(14) 0.040 Uiso 1 1 d D
H102 H 0.293(7) 0.729(2) 0.232(4) 0.040 Uiso 1 1 d D
O14 O 0.6422(8) 0.5655(4) 0.2185(2) 0.0242(15) Uani 1 1 d .
H103 H 0.762(9) 0.556(5) 0.245(3) 0.029 Uiso 1 1 d .
H104 H 0.672(10) 0.570(5) 0.182(3) 0.029 Uiso 1 1 d .
O15 O 0.2661(7) 0.5101(4) 0.2727(3) 0.0268(16) Uani 1 1 d D
H105 H 0.144(11) 0.516(5) 0.276(3) 0.032 Uiso 1 1 d .
H106 H 0.294(8) 0.460(2) 0.280(3) 0.032 Uiso 1 1 d D
O16 O 0.3582(8) 0.7004(4) 0.3565(2) 0.0253(16) Uani 1 1 d .
H107 H 0.208(9) 0.662(5) 0.342(3) 0.030 Uiso 1 1 d .
H108 H 0.416(11) 0.750(5) 0.375(4) 0.030 Uiso 1 1 d .
O17 O 0.6954(7) 0.7556(4) 0.2963(3) 0.0244(15) Uani 1 1 d D
H109 H 0.670(8) 0.8104(19) 0.305(3) 0.029 Uiso 1 1 d D
H110 H 0.793(5) 0.756(5) 0.321(2) 0.029 Uiso 1 1 d D
O21 O 0.2949(7) 1.0148(4) 0.2023(2) 0.0261(16) Uani 1 1 d .
O22 O 0.5502(8) 0.9680(4) 0.1610(3) 0.0329(17) Uani 1 1 d .
O23 O -0.1410(8) 0.7767(4) 0.1886(2) 0.0332(18) Uani 1 1 d D
H111 H -0.209(11) 0.751(6) 0.157(4) 0.040 Uiso 1 1 d .
H112 H -0.197(7) 0.762(5) 0.2186(18) 0.040 Uiso 1 1 d D
O24 O 0.2256(7) 0.8268(4) 0.1304(2) 0.0238(15) Uani 1 1 d D
H113 H 0.3459 0.8532 0.1362 0.029 Uiso 1 1 calc RD
H114 H 0.2383 0.7752 0.1242 0.029 Uiso 1 1 d R
O25 O 0.2260(7) 0.8492(4) 0.2655(2) 0.0243(15) Uani 1 1 d D
H115 H 0.343(3) 0.852(5) 0.277(3) 0.029 Uiso 1 1 d D
H116 H 0.181(8) 0.823(3) 0.2937(18) 0.029 Uiso 1 1 d D
O26 O -0.0507(7) 0.9669(4) 0.2680(2) 0.0257(16) Uani 1 1 d D
H117 H -0.193(10) 0.973(5) 0.264(3) 0.031 Uiso 1 1 d .
H118 H 0.007(7) 0.959(4) 0.3009(16) 0.031 Uiso 1 1 d D
O27 O -0.0948(8) 0.9365(4) 0.1295(2) 0.0278(16) Uani 1 1 d D
H119 H -0.217(10) 0.963(5) 0.148(3) 0.033 Uiso 1 1 d .
H120 H -0.023(7) 0.972(3) 0.111(2) 0.033 Uiso 1 1 d D
O31 O 0.7947(7) 0.5149(4) 0.7033(3) 0.0259(16) Uani 1 1 d .
O32 O 1.0477(8) 0.4669(4) 0.6598(3) 0.0362(19) Uani 1 1 d .
O33 O 0.3581(9) 0.2765(4) 0.6876(3) 0.0330(18) Uani 1 1 d D
H121 H 0.301(7) 0.267(5) 0.7186(17) 0.040 Uiso 1 1 d D
H122 H 0.314(11) 0.218(5) 0.652(4) 0.040 Uiso 1 1 d .
O34 O 0.7303(8) 0.3262(4) 0.6320(3) 0.0282(17) Uani 1 1 d D
H124 H 0.6930 0.3329 0.5966 0.034 Uiso 1 1 calc RD
H123 H 0.7533 0.2727 0.6206 0.034 Uiso 1 1 d RD
O35 O 0.7263(7) 0.3492(4) 0.7655(3) 0.0213(15) Uani 1 1 d D
H125 H 0.6586 0.3467 0.7953 0.026 Uiso 1 1 calc RD
H126 H 0.8346 0.3878 0.7729 0.026 Uiso 1 1 d RD
O36 O 0.4473(8) 0.4678(4) 0.7685(3) 0.0267(17) Uani 1 1 d D
H127 H 0.450(10) 0.474(5) 0.8071(9) 0.032 Uiso 1 1 d D
H128 H 0.336(4) 0.448(5) 0.780(3) 0.032 Uiso 1 1 d D
O37 O 0.4092(8) 0.4373(4) 0.6311(3) 0.0304(17) Uani 1 1 d D
H129 H 0.396(10) 0.458(3) 0.5991(15) 0.037 Uiso 1 1 d D
H130 H 0.297(4) 0.439(5) 0.641(3) 0.037 Uiso 1 1 d D
O41 O 1.1501(8) 0.0791(4) 0.8478(2) 0.0248(16) Uani 1 1 d .
O42 O 1.4062(8) 0.0397(5) 0.8027(3) 0.0320(17) Uani 1 1 d .
O43 O 0.8261(9) 0.1760(4) 0.7222(3) 0.0326(18) Uani 1 1 d D
H131 H 0.771(9) 0.154(6) 0.6855(13) 0.039 Uiso 1 1 d D
H132 H 0.788(7) 0.226(2) 0.735(4) 0.039 Uiso 1 1 d D
O44 O 1.1396(7) 0.0667(4) 0.7174(3) 0.0266(16) Uani 1 1 d D
H133 H 1.1932 0.1083 0.6986 0.032 Uiso 1 1 calc R
H134 H 1.2492 0.0577 0.7297 0.032 Uiso 1 1 d RD
O45 O 0.7634(9) 0.0088(4) 0.7720(3) 0.0335(18) Uani 1 1 d .
H135 H 0.636(12) 0.029(6) 0.787(4) 0.040 Uiso 1 1 d .
H136 H 0.768(12) -0.021(6) 0.794(4) 0.040 Uiso 1 1 d .
O46 O 0.8597(8) 0.2013(4) 0.8568(3) 0.0254(16) Uani 1 1 d D
H137 H 0.916(9) 0.2586(19) 0.869(3) 0.030 Uiso 1 1 d D
H138 H 0.756(4) 0.224(3) 0.856(3) 0.030 Uiso 1 1 d D
O47 O 1.1959(8) 0.2566(4) 0.7960(3) 0.0222(16) Uani 1 1 d D
H139 H 1.176(8) 0.301(3) 0.822(2) 0.027 Uiso 1 1 d D
H140 H 1.310(4) 0.271(5) 0.815(3) 0.027 Uiso 1 1 d D
O51 O 0.5268(9) 0.8855(4) 0.4147(3) 0.0328(17) Uani 1 1 d .
O52 O 0.5904(8) 0.9245(4) 0.3247(2) 0.0268(16) Uani 1 1 d .
O61 O 0.0550(9) 0.9615(4) 0.3894(2) 0.0325(17) Uani 1 1 d .
O62 O 0.0524(7) 0.8062(4) 0.3640(2) 0.0248(16) Uani 1 1 d .
O71 O 0.5527(9) 0.4614(4) 0.8888(3) 0.0333(18) Uani 1 1 d .
O72 O 0.5530(8) 0.3075(4) 0.8638(3) 0.0278(17) Uani 1 1 d .
O81 O 0.0290(9) 0.3860(4) 0.9144(3) 0.0312(18) Uani 1 1 d .
O82 O 0.0931(8) 0.4246(4) 0.8241(3) 0.0247(16) Uani 1 1 d .
N1 N 0.6312(9) 0.5711(4) 0.4652(3) 0.0240(19) Uani 1 1 d .
H1 H 0.5893 0.5875 0.4311 0.029 Uiso 1 1 calc R
N2 N 0.3366(9) 1.1949(5) 0.2570(3) 0.027(2) Uani 1 1 d .
H2 H 0.2692 1.1355 0.2479 0.032 Uiso 1 1 calc R
N3 N 0.8386(10) 0.6934(5) 0.7580(3) 0.027(2) Uani 1 1 d .
H3 H 0.7745 0.6334 0.7504 0.032 Uiso 1 1 calc R
N4 N 1.1291(9) 0.0709(5) 0.9648(3) 0.025(2) Uani 1 1 d .
H4 H 1.0868 0.0865 0.9305 0.030 Uiso 1 1 calc R
N5 N 0.5269(9) 1.0220(5) 0.5115(3) 0.0257(19) Uani 1 1 d .
H5 H 0.4743 0.9621 0.4947 0.031 Uiso 1 1 calc R
N6 N 0.0354(9) 1.0394(5) 0.5056(3) 0.032(2) Uani 1 1 d .
H6 H 0.0070 1.0439 0.4671 0.038 Uiso 1 1 calc R
N7 N 0.5285(10) 0.5377(5) 1.0041(3) 0.0225(19) Uani 1 1 d .
H7 H 0.4900 0.5425 0.9664 0.027 Uiso 1 1 calc R
N8 N 0.0255(10) 0.5210(5) 1.0111(3) 0.028(2) Uani 1 1 d .
H8 H -0.0318 0.4617 0.9941 0.033 Uiso 1 1 calc R
C1 C 0.8013(12) 0.5448(6) 0.3488(4) 0.022(2) Uani 1 1 d .
C2 C 0.4656(11) 1.0317(6) 0.1850(4) 0.021(2) Uani 1 1 d .
C3 C 0.9641(14) 0.5318(7) 0.6850(4) 0.029(3) Uani 1 1 d .
C4 C 1.3054(13) 0.0431(6) 0.8467(4) 0.025(2) Uani 1 1 d U
C5 C 0.5682(11) 0.9465(6) 0.3808(4) 0.025(2) Uani 1 1 d .
C6 C 0.0456(11) 0.8812(6) 0.4042(4) 0.022(2) Uani 1 1 d .
C7 C 0.5458(12) 0.3826(7) 0.9031(4) 0.025(2) Uani 1 1 d U
C8 C 0.0664(12) 0.4463(7) 0.8814(4) 0.024(2) Uani 1 1 d .
C11 C 0.8696(11) 0.5077(6) 0.4035(4) 0.024(2) Uani 1 1 d .
C12 C 0.7845(11) 0.5218(6) 0.4599(4) 0.021(2) Uani 1 1 d .
C13 C 0.8656(12) 0.4903(6) 0.5103(4) 0.028(2) Uani 1 1 d .
H9 H 0.8165 0.5034 0.5491 0.033 Uiso 1 1 calc R
C14 C 1.0165(12) 0.4402(6) 0.5042(4) 0.027(2) Uani 1 1 d .
H10 H 1.0664 0.4174 0.5384 0.032 Uiso 1 1 calc R
C15 C 1.0935(12) 0.4238(6) 0.4488(4) 0.030(2) Uani 1 1 d .
H11 H 1.1959 0.3891 0.4444 0.036 Uiso 1 1 calc R
C16 C 1.0219(12) 0.4576(6) 0.3999(4) 0.029(2) Uani 1 1 d .
H12 H 1.0779 0.4466 0.3622 0.035 Uiso 1 1 calc R
C17 C 0.5369(11) 0.5977(6) 0.5152(4) 0.022(2) Uani 1 1 d .
C18 C 0.3928(11) 0.6588(6) 0.5050(4) 0.032(2) Uani 1 1 d .
H13 H 0.3106 0.6627 0.5391 0.039 Uiso 1 1 calc R
H14 H 0.3088 0.6307 0.4661 0.039 Uiso 1 1 calc R
H15 H 0.4644 0.7230 0.5031 0.039 Uiso 1 1 calc R
C21 C 0.5758(11) 1.1345(7) 0.1958(4) 0.028(2) Uani 1 1 d .
C22 C 0.5162(11) 1.2128(6) 0.2301(4) 0.024(2) Uani 1 1 d .
C23 C 0.6347(12) 1.3037(6) 0.2391(4) 0.030(2) Uani 1 1 d U
H16 H 0.5971 1.3560 0.2642 0.036 Uiso 1 1 calc R
C24 C 0.8085(13) 1.3181(6) 0.2116(4) 0.036(3) Uani 1 1 d .
H17 H 0.8886 1.3804 0.2171 0.043 Uiso 1 1 calc R
C25 C 0.8640(13) 1.2427(7) 0.1765(4) 0.034(3) Uani 1 1 d .
H18 H 0.9836 1.2524 0.1580 0.041 Uiso 1 1 calc R
C26 C 0.7470(13) 1.1522(6) 0.1676(4) 0.029(2) Uani 1 1 d .
H19 H 0.7847 1.1009 0.1416 0.035 Uiso 1 1 calc R
C27 C 0.2557(12) 1.2571(6) 0.2948(4) 0.026(2) Uani 1 1 d U
C28 C 0.0783(12) 1.2100(6) 0.3209(4) 0.037(3) Uani 1 1 d .
H20 H 0.0759 1.2437 0.3631 0.045 Uiso 1 1 calc R
H21 H 0.0842 1.1433 0.3210 0.045 Uiso 1 1 calc R
H22 H -0.0414 1.2121 0.2955 0.045 Uiso 1 1 calc R
C31 C 1.0785(12) 0.6335(6) 0.6940(4) 0.018(2) Uani 1 1 d .
C32 C 1.0166(13) 0.7116(6) 0.7298(4) 0.023(2) Uani 1 1 d U
C33 C 1.1352(13) 0.8017(6) 0.7390(4) 0.031(3) Uani 1 1 d .
H23 H 1.0962 0.8539 0.7637 0.037 Uiso 1 1 calc R
C34 C 1.3087(13) 0.8171(7) 0.7130(4) 0.032(3) Uani 1 1 d .
H24 H 1.3911 0.8791 0.7212 0.038 Uiso 1 1 calc R
C35 C 1.3650(13) 0.7430(7) 0.6749(5) 0.038(3) Uani 1 1 d .
H25 H 1.4805 0.7546 0.6546 0.045 Uiso 1 1 calc R
C36 C 1.2541(12) 0.6544(7) 0.6669(4) 0.033(3) Uani 1 1 d .
H26 H 1.2964 0.6036 0.6418 0.039 Uiso 1 1 calc R
C37 C 0.7536(13) 0.7560(6) 0.7952(4) 0.027(2) Uani 1 1 d .
C38 C 0.5763(13) 0.7109(7) 0.8225(4) 0.038(3) Uani 1 1 d .
H27 H 0.6192 0.6880 0.8590 0.046 Uiso 1 1 calc R
H28 H 0.4979 0.6571 0.7919 0.046 Uiso 1 1 calc R
H29 H 0.4961 0.7583 0.8342 0.046 Uiso 1 1 calc R
C41 C 1.3682(12) 0.0087(6) 0.9028(4) 0.020(2) Uani 1 1 d U
C42 C 1.2854(12) 0.0223(6) 0.9607(4) 0.023(2) Uani 1 1 d .
C43 C 1.3620(12) -0.0114(6) 1.0109(4) 0.027(2) Uani 1 1 d U
H30 H 1.3073 -0.0026 1.0491 0.033 Uiso 1 1 calc R
C44 C 1.5167(14) -0.0573(7) 1.0043(4) 0.035(3) Uani 1 1 d .
H31 H 1.5734 -0.0768 1.0388 0.042 Uiso 1 1 calc R
C45 C 1.5913(14) -0.0756(7) 0.9480(4) 0.038(3) Uani 1 1 d .
H32 H 1.6927 -0.1108 0.9434 0.046 Uiso 1 1 calc R
C46 C 1.5163(13) -0.0420(7) 0.8981(4) 0.029(3) Uani 1 1 d .
H33 H 1.5688 -0.0543 0.8598 0.035 Uiso 1 1 calc R
C47 C 1.0345(14) 0.0967(7) 1.0147(4) 0.033(3) Uani 1 1 d .
C48 C 0.8958(14) 0.1598(7) 1.0049(4) 0.039(3) Uani 1 1 d .
H34 H 0.7676 0.1340 1.0177 0.047 Uiso 1 1 calc R
H35 H 0.8795 0.1629 0.9612 0.047 Uiso 1 1 calc R
H36 H 0.9486 0.2240 1.0294 0.047 Uiso 1 1 calc R
C51 C 0.5836(11) 1.0504(6) 0.4085(4) 0.019(2) Uani 1 1 d U
C52 C 0.5562(11) 1.0845(6) 0.4698(4) 0.023(2) Uani 1 1 d U
C53 C 0.5541(11) 1.1805(6) 0.4896(4) 0.024(2) Uani 1 1 d .
H37 H 0.5308 1.2030 0.5308 0.029 Uiso 1 1 calc R
C54 C 0.5859(11) 1.2433(6) 0.4496(4) 0.025(2) Uani 1 1 d .
H38 H 0.5847 1.3088 0.4635 0.030 Uiso 1 1 calc R
C55 C 0.6189(12) 1.2116(6) 0.3905(4) 0.029(2) Uani 1 1 d U
H39 H 0.6461 1.2553 0.3636 0.035 Uiso 1 1 calc R
C56 C 0.6125(12) 1.1158(6) 0.3698(4) 0.030(3) Uani 1 1 d .
H40 H 0.6284 1.0939 0.3279 0.036 Uiso 1 1 calc R
C57 C 0.5681(11) 1.0407(6) 0.5740(4) 0.021(2) Uani 1 1 d U
C58 C 0.5090(13) 0.9581(6) 0.6042(4) 0.031(3) Uani 1 1 d .
H41 H 0.6072 0.9619 0.6390 0.037 Uiso 1 1 calc R
H42 H 0.5006 0.8986 0.5744 0.037 Uiso 1 1 calc R
H43 H 0.3801 0.9593 0.6192 0.037 Uiso 1 1 calc R
C61 C 0.0223(11) 0.8692(6) 0.4686(4) 0.023(2) Uani 1 1 d .
C62 C 0.0097(11) 0.9439(6) 0.5162(4) 0.022(2) Uani 1 1 d .
C63 C -0.0296(11) 0.9292(6) 0.5745(4) 0.029(2) Uani 1 1 d .
H44 H -0.0409 0.9812 0.6058 0.034 Uiso 1 1 calc R
C64 C -0.0523(12) 0.8375(7) 0.5867(4) 0.033(3) Uani 1 1 d .
H45 H -0.0817 0.8254 0.6261 0.039 Uiso 1 1 calc R
C65 C -0.0309(12) 0.7638(7) 0.5396(4) 0.034(3) Uani 1 1 d .
H46 H -0.0382 0.7018 0.5484 0.040 Uiso 1 1 calc R
C66 C 0.0008(12) 0.7773(6) 0.4801(4) 0.027(2) Uani 1 1 d .
H47 H 0.0074 0.7250 0.4483 0.033 Uiso 1 1 calc R
C67 C 0.0964(12) 1.1235(6) 0.5456(4) 0.027(2) Uani 1 1 d U
C68 C 0.0915(13) 1.2113(6) 0.5194(4) 0.033(3) Uani 1 1 d .
H48 H -0.0188 1.2390 0.5337 0.040 Uiso 1 1 calc R
H49 H 0.0744 1.1941 0.4743 0.040 Uiso 1 1 calc R
H50 H 0.2156 1.2580 0.5331 0.040 Uiso 1 1 calc R
C71 C 0.5207(12) 0.3701(6) 0.9691(4) 0.024(2) Uani 1 1 d .
C72 C 0.5110(11) 0.4476(6) 1.0169(4) 0.018(2) Uani 1 1 d .
C73 C 0.4731(13) 0.4250(7) 1.0749(4) 0.027(2) Uani 1 1 d U
H51 H 0.4618 0.4750 1.1076 0.032 Uiso 1 1 calc R
C74 C 0.4522(12) 0.3348(7) 1.0859(4) 0.029(3) Uani 1 1 d .
H52 H 0.4274 0.3236 1.1258 0.035 Uiso 1 1 calc R
C75 C 0.4663(13) 0.2603(6) 1.0405(4) 0.026(2) Uani 1 1 d .
H53 H 0.4546 0.1975 1.0482 0.032 Uiso 1 1 calc R
C76 C 0.4981(12) 0.2798(7) 0.9833(4) 0.031(3) Uani 1 1 d .
H54 H 0.5051 0.2280 0.9513 0.037 Uiso 1 1 calc R
C77 C 0.6014(12) 0.6201(7) 1.0462(4) 0.028(2) Uani 1 1 d .
C78 C 0.5939(12) 0.7076(6) 1.0207(5) 0.035(3) Uani 1 1 d .
H55 H 0.4561 0.7124 1.0127 0.042 Uiso 1 1 calc R
H56 H 0.6554 0.7039 0.9822 0.042 Uiso 1 1 calc R
H57 H 0.6651 0.7641 1.0507 0.042 Uiso 1 1 calc R
C81 C 0.0807(12) 0.5525(6) 0.9082(4) 0.023(2) Uani 1 1 d .
C82 C 0.0576(12) 0.5856(7) 0.9701(4) 0.023(2) Uani 1 1 d U
C83 C 0.0573(13) 0.6815(7) 0.9905(4) 0.029(3) Uani 1 1 d .
H58 H 0.0368 0.7040 1.0319 0.035 Uiso 1 1 calc R
C84 C 0.0870(13) 0.7446(7) 0.9502(4) 0.031(3) Uani 1 1 d .
H59 H 0.0877 0.8102 0.9642 0.037 Uiso 1 1 calc R
C85 C 0.1161(13) 0.7108(7) 0.8884(4) 0.035(3) Uani 1 1 d .
H60 H 0.1357 0.7532 0.8605 0.042 Uiso 1 1 calc R
C86 C 0.1156(12) 0.6159(7) 0.8696(4) 0.030(3) Uani 1 1 d .
H61 H 0.1401 0.5934 0.8285 0.036 Uiso 1 1 calc R
C87 C 0.0713(14) 0.5388(7) 1.0721(5) 0.035(3) Uani 1 1 d .
C88 C 0.0101(14) 0.4578(7) 1.1040(4) 0.034(3) Uani 1 1 d .
H62 H 0.0841 0.4718 1.1450 0.041 Uiso 1 1 calc R
H63 H 0.0374 0.3993 1.0798 0.041 Uiso 1 1 calc R
H64 H -0.1314 0.4488 1.1080 0.041 Uiso 1 1 calc R

loop_
_atom_site_aniso_label
_atom_site_aniso_U_11
_atom_site_aniso_U_22
_atom_site_aniso_U_33
_atom_site_aniso_U_23
_atom_site_aniso_U_13
_atom_site_aniso_U_12
Mg1 0.0218(13) 0.0168(14) 0.0202(13) 0.0044(11) 0.0046(11) 0.0039(11)
Mg2 0.0239(13) 0.0132(14) 0.0209(13) 0.0008(11) 0.0055(11) 0.0044(11)
Mg3 0.0170(13) 0.0211(16) 0.0189(15) 0.0026(13) -0.0005(12) 0.0007(12)
Mg4 0.0194(14) 0.0193(16) 0.0188(15) 0.0012(12) -0.0016(12) 0.0046(12)
O1 0.044(3) 0.054(4) 0.034(3) 0.023(3) 0.018(3) 0.017(3)
O2 0.046(3) 0.014(3) 0.060(4) 0.002(3) 0.010(3) 0.013(3)
O3 0.047(4) 0.023(4) 0.062(5) -0.004(4) 0.018(4) 0.000(3)
O4 0.050(4) 0.063(5) 0.026(3) 0.018(3) 0.012(3) 0.028(4)
O5 0.036(3) 0.026(3) 0.031(3) 0.003(3) -0.011(3) -0.003(3)
O6 0.040(3) 0.020(3) 0.025(3) -0.008(3) -0.007(3) -0.002(3)
O7 0.050(4) 0.034(4) 0.016(3) 0.005(3) -0.002(3) -0.006(3)
O8 0.057(4) 0.028(4) 0.020(3) -0.007(3) -0.003(3) 0.013(3)
O11 0.013(2) 0.021(3) 0.034(3) 0.005(2) 0.001(2) 0.012(2)
O12 0.041(3) 0.048(4) 0.029(3) 0.015(3) 0.015(3) 0.025(3)
O13 0.050(4) 0.023(3) 0.021(3) -0.008(3) -0.014(3) 0.014(3)
O14 0.039(3) 0.021(3) 0.010(3) 0.002(2) 0.001(2) 0.003(3)
O15 0.008(2) 0.013(3) 0.057(4) 0.006(3) -0.006(3) -0.001(2)
O16 0.029(3) 0.015(3) 0.025(3) -0.005(3) 0.001(3) -0.001(2)
O17 0.019(3) 0.021(3) 0.035(3) 0.006(3) 0.005(3) 0.008(2)
O21 0.022(3) 0.025(3) 0.028(3) -0.004(3) 0.006(3) 0.004(2)
O22 0.032(3) 0.013(3) 0.057(4) 0.004(3) 0.022(3) 0.007(2)
O23 0.039(3) 0.039(4) 0.016(3) 0.007(3) 0.007(3) -0.007(3)
O24 0.027(3) 0.011(3) 0.030(3) -0.001(2) 0.003(3) 0.001(2)
O25 0.019(3) 0.034(3) 0.022(3) 0.007(3) 0.003(2) 0.009(2)
O26 0.020(3) 0.027(3) 0.029(3) 0.004(3) -0.005(3) 0.006(2)
O27 0.031(3) 0.032(3) 0.025(3) 0.010(3) 0.006(3) 0.013(3)
O31 0.025(3) 0.014(3) 0.042(4) 0.010(3) 0.022(3) 0.002(3)
O32 0.030(3) 0.028(4) 0.047(4) -0.006(3) 0.018(3) 0.004(3)
O33 0.044(4) 0.014(3) 0.031(4) -0.003(3) 0.010(3) -0.013(3)
O34 0.040(4) 0.025(4) 0.023(3) 0.002(3) 0.006(3) 0.014(3)
O35 0.016(3) 0.018(3) 0.028(3) 0.003(3) 0.001(3) 0.000(2)
O36 0.031(3) 0.025(4) 0.025(3) -0.001(3) 0.017(3) 0.009(3)
O37 0.021(3) 0.043(4) 0.032(4) 0.021(3) 0.001(3) 0.006(3)
O41 0.031(3) 0.035(4) 0.015(3) 0.012(3) 0.007(3) 0.015(3)
O42 0.036(3) 0.043(4) 0.024(3) 0.012(3) 0.009(3) 0.020(3)
O43 0.052(4) 0.027(4) 0.018(3) -0.002(3) -0.008(3) 0.018(3)
O44 0.020(3) 0.033(4) 0.035(3) 0.012(3) 0.010(3) 0.017(3)
O45 0.038(4) 0.030(4) 0.041(4) 0.014(3) 0.021(3) 0.015(3)
O46 0.029(3) 0.025(4) 0.023(3) 0.001(3) -0.001(3) 0.013(3)
O47 0.021(3) 0.021(4) 0.018(3) -0.003(3) -0.004(3) -0.003(3)
O51 0.052(4) 0.016(3) 0.027(3) -0.005(3) 0.007(3) 0.007(3)
O52 0.027(3) 0.036(4) 0.013(3) -0.001(3) 0.003(3) 0.004(3)
O61 0.056(4) 0.026(4) 0.011(3) -0.005(3) 0.006(3) 0.006(3)
O62 0.021(3) 0.027(3) 0.022(3) -0.007(3) 0.002(2) 0.006(2)
O71 0.050(4) 0.025(4) 0.029(4) 0.009(3) 0.009(3) 0.014(3)
O72 0.027(3) 0.024(4) 0.028(3) -0.005(3) -0.004(3) 0.006(3)
O81 0.043(4) 0.024(4) 0.023(3) 0.004(3) 0.004(3) 0.000(3)
O82 0.025(3) 0.024(4) 0.019(3) -0.010(3) -0.001(3) 0.003(3)
N1 0.030(4) 0.020(4) 0.024(4) 0.013(3) -0.003(3) 0.003(3)
N2 0.023(3) 0.022(4) 0.030(4) -0.003(3) 0.003(3) 0.001(3)
N3 0.025(4) 0.017(4) 0.038(4) 0.005(3) 0.004(3) 0.007(3)
N4 0.022(4) 0.038(5) 0.020(4) 0.003(3) 0.005(3) 0.020(3)
N5 0.034(4) 0.012(4) 0.029(4) 0.002(3) 0.002(3) 0.004(3)
N6 0.032(4) 0.035(5) 0.032(4) 0.005(3) 0.010(3) 0.015(3)
N7 0.032(4) 0.018(4) 0.010(4) -0.007(3) -0.008(3) 0.000(3)
N8 0.032(4) 0.030(5) 0.016(4) 0.002(3) 0.002(3) -0.003(4)
C1 0.026(4) 0.017(4) 0.017(4) -0.005(3) 0.007(4) -0.005(3)
C2 0.018(4) 0.018(5) 0.023(4) 0.000(4) 0.002(4) -0.004(3)
C3 0.035(5) 0.027(6) 0.020(5) 0.004(4) -0.003(4) 0.003(4)
C4 0.036(4) 0.019(4) 0.025(4) 0.012(4) -0.003(4) 0.012(4)
C5 0.016(4) 0.018(5) 0.036(5) -0.001(4) -0.007(4) 0.004(3)
C6 0.025(4) 0.024(5) 0.017(4) 0.000(4) 0.001(4) 0.007(4)
C7 0.018(4) 0.032(5) 0.020(4) -0.003(4) 0.001(4) -0.003(4)
C8 0.016(4) 0.031(6) 0.020(5) -0.003(4) -0.002(4) 0.002(4)
C11 0.016(4) 0.033(5) 0.024(4) 0.007(4) 0.000(3) 0.008(3)
C12 0.021(4) 0.017(4) 0.025(4) 0.012(3) 0.000(4) 0.002(3)
C13 0.034(4) 0.027(5) 0.024(4) 0.003(4) 0.007(4) 0.012(4)
C14 0.040(5) 0.023(5) 0.022(4) 0.008(4) 0.002(4) 0.013(4)
C15 0.033(4) 0.031(5) 0.034(5) 0.010(4) -0.003(4) 0.024(4)
C16 0.033(4) 0.026(5) 0.036(5) 0.002(4) 0.013(4) 0.021(4)
C17 0.022(4) 0.019(4) 0.027(5) 0.009(4) 0.009(4) 0.005(3)
C18 0.022(4) 0.039(5) 0.044(5) 0.018(4) 0.006(4) 0.014(4)
C21 0.018(4) 0.034(5) 0.032(5) 0.009(4) 0.013(4) -0.002(4)
C22 0.018(4) 0.027(5) 0.024(4) -0.002(4) -0.004(4) 0.007(3)
C23 0.032(4) 0.024(5) 0.030(4) 0.000(4) 0.003(4) 0.003(4)
C24 0.044(5) 0.022(5) 0.035(5) 0.001(4) 0.012(5) -0.006(4)
C25 0.038(5) 0.034(5) 0.035(5) 0.013(4) 0.013(4) 0.007(4)
C26 0.044(5) 0.012(4) 0.031(5) 0.004(4) 0.004(4) 0.005(4)
C27 0.030(4) 0.023(4) 0.026(4) 0.000(4) 0.003(4) 0.013(3)
C28 0.029(5) 0.024(5) 0.052(6) -0.007(5) 0.016(5) 0.000(4)
C31 0.028(5) 0.016(5) 0.010(4) 0.004(3) -0.001(4) 0.004(4)
C32 0.032(4) 0.017(4) 0.022(4) 0.014(4) 0.004(4) 0.000(4)
C33 0.039(5) 0.018(5) 0.038(5) 0.007(4) 0.009(4) 0.010(4)
C34 0.029(5) 0.030(6) 0.033(5) 0.011(5) 0.005(5) -0.009(4)
C35 0.020(5) 0.042(7) 0.044(6) 0.011(5) 0.006(5) -0.015(5)
C36 0.016(4) 0.041(6) 0.041(6) 0.005(5) 0.016(4) 0.004(4)
C37 0.036(5) 0.015(5) 0.027(5) 0.004(4) -0.004(4) 0.001(4)
C38 0.036(5) 0.043(7) 0.039(6) 0.008(5) 0.014(5) 0.015(5)
C41 0.025(4) 0.015(4) 0.025(4) 0.008(3) 0.003(4) 0.009(3)
C42 0.022(4) 0.017(5) 0.031(5) 0.000(4) 0.010(4) 0.008(4)
C43 0.027(4) 0.030(5) 0.026(4) 0.015(4) -0.006(4) 0.005(4)
C44 0.040(6) 0.033(6) 0.031(6) 0.011(5) -0.010(5) 0.007(5)
C45 0.043(6) 0.036(6) 0.031(6) -0.007(5) 0.000(5) 0.011(5)
C46 0.033(5) 0.032(6) 0.029(5) 0.016(4) 0.014(4) 0.007(4)
C47 0.034(5) 0.039(6) 0.028(6) 0.003(5) 0.003(5) 0.013(5)
C48 0.048(6) 0.059(7) 0.015(5) 0.004(5) 0.014(5) 0.021(5)
C51 0.019(3) 0.023(3) 0.016(3) 0.007(3) -0.006(3) 0.003(3)
C52 0.017(4) 0.029(4) 0.020(4) 0.000(3) -0.005(3) 0.004(3)
C53 0.026(4) 0.010(4) 0.029(5) -0.009(4) -0.005(4) 0.003(3)
C54 0.027(4) 0.007(4) 0.039(5) 0.006(4) 0.000(4) 0.000(3)
C55 0.032(4) 0.022(4) 0.031(4) 0.000(4) -0.009(4) 0.009(4)
C56 0.029(5) 0.035(6) 0.026(5) 0.005(4) 0.002(4) 0.010(4)
C57 0.012(3) 0.033(5) 0.015(4) 0.010(3) -0.001(3) -0.003(3)
C58 0.033(5) 0.030(5) 0.026(5) 0.005(4) 0.001(4) 0.003(4)
C61 0.014(4) 0.035(5) 0.014(4) -0.005(4) -0.003(4) 0.003(4)
C62 0.022(4) 0.019(4) 0.030(5) 0.017(4) 0.007(4) 0.002(4)
C63 0.020(4) 0.024(5) 0.041(5) 0.007(4) 0.001(4) 0.003(3)
C64 0.028(5) 0.041(6) 0.028(5) 0.003(4) 0.008(4) 0.005(4)
C65 0.021(4) 0.029(5) 0.046(6) 0.006(5) -0.010(4) -0.001(4)
C66 0.033(5) 0.023(5) 0.023(5) 0.006(4) -0.001(4) -0.003(4)
C67 0.023(4) 0.015(4) 0.032(5) -0.013(4) -0.001(4) -0.007(3)
C68 0.057(6) 0.028(5) 0.020(4) 0.017(4) 0.009(4) 0.011(4)
C71 0.028(5) 0.016(5) 0.030(5) 0.008(4) 0.013(4) 0.007(4)
C72 0.012(4) 0.023(5) 0.014(4) -0.006(4) -0.006(4) 0.001(4)
C73 0.030(4) 0.031(5) 0.012(4) -0.008(4) 0.004(4) -0.003(4)
C74 0.020(4) 0.032(6) 0.036(5) 0.017(5) 0.006(4) -0.004(4)
C75 0.042(5) 0.016(5) 0.026(5) 0.014(4) 0.010(4) 0.007(4)
C76 0.023(5) 0.034(6) 0.033(6) -0.011(5) 0.006(4) 0.015(4)
C77 0.028(5) 0.037(5) 0.033(5) 0.025(4) 0.019(4) 0.016(4)
C78 0.022(5) 0.018(5) 0.059(7) -0.009(5) -0.005(5) 0.009(4)
C81 0.021(4) 0.020(5) 0.021(4) -0.010(4) 0.001(4) 0.002(3)
C82 0.017(4) 0.025(5) 0.021(4) -0.004(4) -0.007(4) 0.001(3)
C83 0.036(5) 0.038(6) 0.011(4) 0.002(4) -0.008(4) 0.007(5)
C84 0.031(5) 0.034(6) 0.030(5) 0.009(5) -0.005(4) 0.014(4)
C85 0.032(5) 0.044(6) 0.037(5) 0.028(5) 0.010(4) 0.008(4)
C86 0.030(5) 0.030(6) 0.029(5) 0.008(5) 0.000(4) 0.006(4)
C87 0.036(5) 0.034(6) 0.036(6) -0.006(5) 0.004(5) 0.019(5)
C88 0.036(6) 0.034(6) 0.034(6) 0.012(5) 0.008(5) 0.007(5)

loop_
_atom_type_symbol
_atom_type_description
_atom_type_scat_dispersion_real
_atom_type_scat_dispersion_imag
_atom_type_scat_source
Mg Mg 0.0486 0.0363 'International Tables Vol C Tables 4.2.6.8 and 6.1.1.4'
O O 0.0106 0.0060 'International Tables Vol C Tables 4.2.6.8 and 6.1.1.4'
N N 0.0061 0.0033 'International Tables Vol C Tables 4.2.6.8 and 6.1.1.4'
C C 0.0033 0.0016 'International Tables Vol C Tables 4.2.6.8 and 6.1.1.4'
H H 0.0000 0.0000 'International Tables Vol C Tables 4.2.6.8 and 6.1.1.4'

loop_
_geom_angle_atom_site_label_1
_geom_angle_atom_site_label_2
_geom_angle_atom_site_label_3
_geom_angle
O15 Mg1 O13 88.4(2)
O15 Mg1 O11 91.9(2)
O13 Mg1 O11 178.8(3)
O15 Mg1 O14 93.4(2)
O13 Mg1 O14 92.4(2)
O11 Mg1 O14 86.5(2)
O15 Mg1 O17 175.6(3)
O13 Mg1 O17 88.0(2)
O11 Mg1 O17 91.7(2)
O14 Mg1 O17 89.2(2)
O15 Mg1 O16 92.4(2)
O13 Mg1 O16 90.8(2)
O11 Mg1 O16 90.3(2)
O14 Mg1 O16 173.5(2)
O17 Mg1 O16 85.3(2)
O23 Mg2 O21 179.1(3)
O23 Mg2 O27 87.7(2)
O21 Mg2 O27 91.8(2)
O23 Mg2 O24 92.2(2)
O21 Mg2 O24 87.1(2)
O27 Mg2 O24 92.1(2)
O23 Mg2 O25 88.2(2)
O21 Mg2 O25 92.3(2)
O27 Mg2 O25 175.2(2)
O24 Mg2 O25 90.6(2)
O23 Mg2 O26 90.5(2)
O21 Mg2 O26 90.3(2)
O27 Mg2 O26 92.7(2)
O24 Mg2 O26 174.7(2)
O25 Mg2 O26 84.9(2)
O37 Mg3 O33 87.9(3)
O37 Mg3 O31 91.8(3)
O33 Mg3 O31 179.0(3)
O37 Mg3 O34 93.7(3)
O33 Mg3 O34 92.0(3)
O31 Mg3 O34 87.1(2)
O37 Mg3 O35 175.8(3)
O33 Mg3 O35 88.7(3)
O31 Mg3 O35 91.7(2)
O34 Mg3 O35 88.9(2)
O37 Mg3 O36 92.5(3)
O33 Mg3 O36 91.0(2)
O31 Mg3 O36 89.9(2)
O34 Mg3 O36 173.2(3)
O35 Mg3 O36 85.1(2)
O43 Mg4 O41 178.9(3)
O43 Mg4 O45 87.3(3)
O41 Mg4 O45 92.2(3)
O43 Mg4 O44 91.3(3)
O41 Mg4 O44 87.8(2)
O45 Mg4 O44 92.7(3)
O43 Mg4 O47 88.2(3)
O41 Mg4 O47 92.4(3)
O45 Mg4 O47 175.1(3)
O44 Mg4 O47 89.4(2)
O43 Mg4 O46 90.6(3)
O41 Mg4 O46 90.3(2)
O45 Mg4 O46 92.7(3)
O44 Mg4 O46 174.4(3)
O47 Mg4 O46 85.4(2)
C1 O11 Mg1 137.2(5)
Mg1 O13 H101 134(6)
Mg1 O13 H102 119(5)
H101 O13 H102 106(7)
Mg1 O14 H103 102(4)
Mg1 O14 H104 140(5)
H103 O14 H104 110(6)
Mg1 O15 H105 120(5)
Mg1 O15 H106 118(4)
H105 O15 H106 116(6)
Mg1 O16 H107 97(3)
Mg1 O16 H108 119(6)
H107 O16 H108 140(7)
Mg1 O17 H109 124(4)
Mg1 O17 H110 112(4)
H109 O17 H110 105(6)
C2 O21 Mg2 135.5(5)
Mg2 O23 H111 124(6)
Mg2 O23 H112 123(4)
H111 O23 H112 110(7)
Mg2 O24 H113 109.5
Mg2 O24 H114 129.7
H113 O24 H114 97.4
Mg2 O25 H115 136(4)
Mg2 O25 H116 129(4)
H115 O25 H116 95(6)
Mg2 O26 H117 123(4)
Mg2 O26 H118 106(4)
H117 O26 H118 122(5)
Mg2 O27 H119 112(4)
Mg2 O27 H120 110(4)
H119 O27 H120 116(6)
C3 O31 Mg3 135.2(6)
Mg3 O33 H121 119(5)
Mg3 O33 H122 131(4)
H121 O33 H122 110(6)
Mg3 O34 H124 109.5
Mg3 O34 H123 139.6
H124 O34 H123 95.2
Mg3 O35 H125 109.5
Mg3 O35 H126 103.8
H125 O35 H126 115.8
Mg3 O36 H127 139(5)
Mg3 O36 H128 126(5)
H127 O36 H128 67(5)
Mg3 O37 H129 152(5)
Mg3 O37 H130 112(5)
H129 O37 H130 96(7)
C4 O41 Mg4 134.9(5)
Mg4 O43 H131 137(6)
Mg4 O43 H132 116(6)
H131 O43 H132 107(8)
Mg4 O44 H133 109.5
Mg4 O44 H134 115.5
H133 O44 H134 91.2
Mg4 O47 H139 115(4)
Mg4 O47 H140 128(5)
H139 O47 H140 84(6)
Mg4 O46 H137 114(5)
Mg4 O46 H138 130(5)
H137 O46 H138 84(6)
Mg4 O45 H135 109(4)
Mg4 O45 H136 116(7)
H135 O45 H136 93(8)
C17 N1 C12 129.8(7)
C17 N1 H1 115.1
C12 N1 H1 115.1
C27 N2 C22 128.6(7)
C27 N2 H2 115.7
C22 N2 H2 115.7
C37 N3 C32 129.1(7)
C37 N3 H3 115.4
C32 N3 H3 115.4
C47 N4 C42 128.5(8)
C47 N4 H4 115.7
C42 N4 H4 115.7
C57 N5 C52 129.5(7)
C57 N5 H5 115.2
C52 N5 H5 115.2
C67 N6 C62 129.8(8)
C67 N6 H6 115.1
C62 N6 H6 115.1
C77 N7 C72 124.3(7)
C77 N7 H7 117.8
C72 N7 H7 117.8
C87 N8 C82 128.2(8)
C87 N8 H8 115.9
C82 N8 H8 115.9
O11 C1 O12 121.6(8)
O11 C1 C11 121.6(7)
O12 C1 C11 116.9(7)
O22 C2 O21 123.7(7)
O22 C2 C21 118.3(7)
O21 C2 C21 118.0(7)
O31 C3 O32 123.4(8)
O31 C3 C31 119.7(8)
O32 C3 C31 116.8(8)
O42 C4 O41 123.0(8)
O42 C4 C41 119.8(8)
O41 C4 C41 117.1(8)
O52 C5 O51 123.4(8)
O52 C5 C51 118.2(8)
O51 C5 C51 118.4(8)
O61 C6 O62 121.5(7)
O61 C6 C61 121.0(7)
O62 C6 C61 117.5(8)
O71 C7 O72 122.7(8)
O71 C7 C71 120.6(8)
O72 C7 C71 116.6(8)
O81 C8 O82 123.3(9)
O81 C8 C81 120.1(8)
O82 C8 C81 116.7(8)
C16 C11 C12 118.0(8)
C16 C11 C1 119.9(7)
C12 C11 C1 122.1(7)
N1 C12 C13 121.6(7)
N1 C12 C11 119.7(7)
C13 C12 C11 118.6(8)
C14 C13 C12 121.1(8)
C14 C13 H9 119.5
C12 C13 H9 119.5
C15 C14 C13 119.9(8)
C15 C14 H10 120.0
C13 C14 H10 120.0
C16 C15 C14 119.7(8)
C16 C15 H11 120.2
C14 C15 H11 120.2
C15 C16 C11 122.6(8)
C15 C16 H12 118.7
C11 C16 H12 118.7
O1 C17 N1 124.7(8)
O1 C17 C18 120.7(8)
N1 C17 C18 114.6(7)
C17 C18 H13 109.5
C17 C18 H14 109.5
H13 C18 H14 109.5
C17 C18 H15 109.5
H13 C18 H15 109.5
H14 C18 H15 109.5
C26 C21 C22 117.8(8)
C26 C21 C2 116.5(8)
C22 C21 C2 125.6(7)
C23 C22 C21 120.3(8)
C23 C22 N2 121.9(8)
C21 C22 N2 117.7(7)
C22 C23 C24 119.9(8)
C22 C23 H16 120.0
C24 C23 H16 120.0
C25 C24 C23 119.9(8)
C25 C24 H17 120.0
C23 C24 H17 120.0
C24 C25 C26 120.2(9)
C24 C25 H18 119.9
C26 C25 H18 119.9
C25 C26 C21 121.5(8)
C25 C26 H19 119.2
C21 C26 H19 119.2
O2 C27 N2 125.0(8)
O2 C27 C28 121.5(8)
N2 C27 C28 113.4(7)
C27 C28 H20 109.5
C27 C28 H21 109.5
H20 C28 H21 109.5
C27 C28 H22 109.5
H20 C28 H22 109.5
H21 C28 H22 109.5
C36 C31 C32 117.1(8)
C36 C31 C3 120.2(8)
C32 C31 C3 122.7(7)
C33 C32 C31 119.2(8)
C33 C32 N3 121.9(8)
C31 C32 N3 118.8(7)
C34 C33 C32 120.9(9)
C34 C33 H23 119.6
C32 C33 H23 119.6
C33 C34 C35 120.6(9)
C33 C34 H24 119.7
C35 C34 H24 119.7
C36 C35 C34 119.2(9)
C36 C35 H25 120.4
C34 C35 H25 120.4
C35 C36 C31 122.9(9)
C35 C36 H26 118.6
C31 C36 H26 118.6
O3 C37 N3 124.3(8)
O3 C37 C38 120.7(9)
N3 C37 C38 115.0(8)
C37 C38 H27 109.5
C37 C38 H28 109.5
H27 C38 H28 109.5
C37 C38 H29 109.5
H27 C38 H29 109.5
H28 C38 H29 109.5
C46 C41 C42 117.6(8)
C46 C41 C4 116.6(8)
C42 C41 C4 125.8(8)
N4 C42 C43 122.2(8)
N4 C42 C41 117.6(8)
C43 C42 C41 120.2(8)
C44 C43 C42 119.4(8)
C44 C43 H30 120.3
C42 C43 H30 120.3
C43 C44 C45 121.2(10)
C43 C44 H31 119.4
C45 C44 H31 119.4
C44 C45 C46 119.5(10)
C44 C45 H32 120.2
C46 C45 H32 120.2
C41 C46 C45 121.9(8)
C41 C46 H33 119.1
C45 C46 H33 119.1
O4 C47 N4 124.1(9)
O4 C47 C48 121.8(8)
N4 C47 C48 114.0(8)
C47 C48 H34 109.5
C47 C48 H35 109.5
H34 C48 H35 109.5
C47 C48 H36 109.5
H34 C48 H36 109.5
H35 C48 H36 109.5
C56 C51 C52 117.6(8)
C56 C51 C5 118.1(7)
C52 C51 C5 124.1(8)
C53 C52 C51 120.0(8)
C53 C52 N5 119.4(8)
C51 C52 N5 120.6(8)
C54 C53 C52 120.3(8)
C54 C53 H37 119.9
C52 C53 H37 119.9
C55 C54 C53 120.2(8)
C55 C54 H38 119.9
C53 C54 H38 119.9
C54 C55 C56 119.7(9)
C54 C55 H39 120.1
C56 C55 H39 120.1
C55 C56 C51 122.0(8)
C55 C56 H40 119.0
C51 C56 H40 119.0
O5 C57 N5 122.2(8)
O5 C57 C58 122.3(7)
N5 C57 C58 115.4(7)
C57 C58 H41 109.5
C57 C58 H42 109.5
H41 C58 H42 109.5
C57 C58 H43 109.5
H41 C58 H43 109.5
H42 C58 H43 109.5
C66 C61 C62 119.2(7)
C66 C61 C6 117.3(7)
C62 C61 C6 123.4(8)
C63 C62 C61 122.2(8)
C63 C62 N6 117.8(7)
C61 C62 N6 120.0(7)
C62 C63 C64 119.3(8)
C62 C63 H44 120.3
C64 C63 H44 120.3
C63 C64 C65 118.3(9)
C63 C64 H45 120.9
C65 C64 H45 120.9
C66 C65 C64 122.7(9)
C66 C65 H46 118.6
C64 C65 H46 118.6
C61 C66 C65 118.2(8)
C61 C66 H47 120.9
C65 C66 H47 120.9
O6 C67 N6 121.1(9)
O6 C67 C68 123.1(7)
N6 C67 C68 115.8(8)
C67 C68 H48 109.5
C67 C68 H49 109.5
H48 C68 H49 109.5
C67 C68 H50 109.5
H48 C68 H50 109.5
H49 C68 H50 109.5
C76 C71 C72 117.9(8)
C76 C71 C7 119.9(8)
C72 C71 C7 122.1(8)
N7 C72 C73 124.0(7)
N7 C72 C71 119.5(7)
C73 C72 C71 116.4(8)
C74 C73 C72 122.8(8)
C74 C73 H51 118.6
C72 C73 H51 118.6
C73 C74 C75 121.0(9)
C73 C74 H52 119.5
C75 C74 H52 119.5
C74 C75 C76 117.4(9)
C74 C75 H53 121.3
C76 C75 H53 121.3
C75 C76 C71 124.5(8)
C75 C76 H54 117.8
C71 C76 H54 117.8
O7 C77 N7 127.0(9)
O7 C77 C78 119.8(9)
N7 C77 C78 113.0(8)
C77 C78 H55 109.5
C77 C78 H56 109.5
H55 C78 H56 109.5
C77 C78 H57 109.5
H55 C78 H57 109.5
H56 C78 H57 109.5
C86 C81 C82 119.7(9)
C86 C81 C8 118.0(8)
C82 C81 C8 122.3(9)
C83 C82 C81 119.5(9)
C83 C82 N8 120.1(8)
C81 C82 N8 120.4(8)
C82 C83 C84 120.1(9)
C82 C83 H58 119.9
C84 C83 H58 119.9
C83 C84 C85 119.8(9)
C83 C84 H59 120.1
C85 C84 H59 120.1
C86 C85 C84 118.9(9)
C86 C85 H60 120.6
C84 C85 H60 120.6
C85 C86 C81 121.9(9)
C85 C86 H61 119.1
C81 C86 H61 119.1
O8 C87 N8 123.2(10)
O8 C87 C88 120.1(9)
N8 C87 C88 116.6(9)
C87 C88 H62 109.5
C87 C88 H63 109.5
H62 C88 H63 109.5
C87 C88 H64 109.5
H62 C88 H64 109.5
H63 C88 H64 109.5

loop_
_geom_bond_atom_site_label_1
_geom_bond_atom_site_label_2
_geom_bond_distance
Mg1 O15 2.026(5)
Mg1 O13 2.041(6)
Mg1 O11 2.049(6)
Mg1 O14 2.077(6)
Mg1 O17 2.091(6)
Mg1 O16 2.092(6)
Mg2 O23 2.038(6)
Mg2 O21 2.050(6)
Mg2 O27 2.072(6)
Mg2 O24 2.076(6)
Mg2 O25 2.081(6)
Mg2 O26 2.087(6)
Mg3 O37 2.031(7)
Mg3 O33 2.039(6)
Mg3 O31 2.048(6)
Mg3 O34 2.083(6)
Mg3 O35 2.088(6)
Mg3 O36 2.102(6)
Mg4 O43 2.028(7)
Mg4 O41 2.047(6)
Mg4 O45 2.064(7)
Mg4 O44 2.078(6)
Mg4 O47 2.089(6)
Mg4 O46 2.092(6)
O1 C17 1.220(10)
O2 C27 1.218(10)
O3 C37 1.223(11)
O4 C47 1.229(11)
O5 C57 1.239(9)
O6 C67 1.257(10)
O7 C77 1.225(10)
O8 C87 1.246(11)
O11 C1 1.250(10)
O12 C1 1.284(9)
O13 H101 0.845(19)
O13 H102 0.83(2)
O14 H103 1.03(7)
O14 H104 0.86(7)
O15 H105 0.88(7)
O15 H106 0.83(2)
O16 H107 1.08(6)
O16 H108 0.78(7)
O17 H109 0.844(19)
O17 H110 0.84(2)
O21 C2 1.265(9)
O22 C2 1.253(9)
O23 H111 0.80(8)
O23 H112 0.83(2)
O24 H113 0.8400
O24 H114 0.7620
O25 H115 0.828(19)
O25 H116 0.84(2)
O26 H117 1.01(7)
O26 H118 0.84(2)
O27 H119 1.08(7)
O27 H120 0.83(2)
O31 C3 1.267(10)
O32 C3 1.269(11)
O33 H121 0.84(2)
O33 H122 1.03(7)
O34 H124 0.8400
O34 H123 0.8247
O35 H125 0.8400
O35 H126 0.8344
O36 H127 0.842(18)
O36 H128 0.848(19)
O37 H129 0.83(2)
O37 H130 0.829(19)
O41 C4 1.288(10)
O42 C4 1.242(10)
O43 H131 0.85(2)
O43 H132 0.83(2)
O44 H133 0.8400
O44 H134 0.8343
O45 H135 1.04(8)
O45 H136 0.70(8)
O46 H137 0.84(2)
O46 H138 0.849(19)
O47 H139 0.83(2)
O47 H140 0.840(19)
O51 C5 1.269(10)
O52 C5 1.256(10)
O61 C6 1.262(10)
O62 C6 1.291(9)
O71 C7 1.238(11)
O72 C7 1.281(10)
O81 C8 1.244(11)
O82 C8 1.288(10)
N1 C17 1.363(10)
N1 C12 1.396(10)
N1 H1 0.8800
N2 C27 1.353(10)
N2 C22 1.421(10)
N2 H2 0.8800
N3 C37 1.367(11)
N3 C32 1.427(11)
N3 H3 0.8800
N4 C47 1.361(11)
N4 C42 1.407(10)
N4 H4 0.8800
N5 C57 1.362(10)
N5 C52 1.408(11)
N5 H5 0.8800
N6 C67 1.349(10)
N6 C62 1.432(10)
N6 H6 0.8800
N7 C77 1.363(11)
N7 C72 1.377(11)
N7 H7 0.8800
N8 C87 1.335(12)
N8 C82 1.420(11)
N8 H8 0.8800
C1 C11 1.499(12)
C2 C21 1.511(11)
C3 C31 1.510(12)
C4 C41 1.492(12)
C5 C51 1.507(11)
C6 C61 1.485(11)
C7 C71 1.526(12)
C8 C81 1.535(12)
C11 C16 1.397(11)
C11 C12 1.420(11)
C12 C13 1.406(11)
C13 C14 1.391(11)
C13 H9 0.9500
C14 C15 1.377(11)
C14 H10 0.9500
C15 C16 1.370(12)
C15 H11 0.9500
C16 H12 0.9500
C17 C18 1.495(11)
C18 H13 0.9800
C18 H14 0.9800
C18 H15 0.9800
C21 C26 1.385(11)
C21 C22 1.402(12)
C22 C23 1.389(11)
C23 C24 1.390(12)
C23 H16 0.9500
C24 C25 1.364(12)
C24 H17 0.9500
C25 C26 1.380(12)
C25 H18 0.9500
C26 H19 0.9500
C27 C28 1.497(11)
C28 H20 0.9800
C28 H21 0.9800
C28 H22 0.9800
C31 C36 1.404(11)
C31 C32 1.422(12)
C32 C33 1.380(12)
C33 C34 1.371(12)
C33 H23 0.9500
C34 C35 1.383(13)
C34 H24 0.9500
C35 C36 1.343(13)
C35 H25 0.9500
C36 H26 0.9500
C37 C38 1.500(12)
C38 H27 0.9800
C38 H28 0.9800
C38 H29 0.9800
C41 C46 1.378(12)
C41 C42 1.441(11)
C42 C43 1.408(12)
C43 C44 1.376(13)
C43 H30 0.9500
C44 C45 1.388(13)
C44 H31 0.9500
C45 C46 1.397(13)
C45 H32 0.9500
C46 H33 0.9500
C47 C48 1.486(13)
C48 H34 0.9800
C48 H35 0.9800
C48 H36 0.9800
C51 C56 1.388(12)
C51 C52 1.401(11)
C52 C53 1.391(12)
C53 C54 1.385(12)
C53 H37 0.9500
C54 C55 1.360(12)
C54 H38 0.9500
C55 C56 1.379(12)
C55 H39 0.9500
C56 H40 0.9500
C57 C58 1.486(11)
C58 H41 0.9800
C58 H42 0.9800
C58 H43 0.9800
C61 C66 1.391(12)
C61 C62 1.394(11)
C62 C63 1.384(11)
C63 C64 1.392(13)
C63 H44 0.9500
C64 C65 1.395(12)
C64 H45 0.9500
C65 C66 1.395(12)
C65 H46 0.9500
C66 H47 0.9500
C67 C68 1.502(12)
C68 H48 0.9800
C68 H49 0.9800
C68 H50 0.9800
C71 C76 1.390(13)
C71 C72 1.418(11)
C72 C73 1.415(11)
C73 C74 1.361(13)
C73 H51 0.9500
C74 C75 1.365(12)
C74 H52 0.9500
C75 C76 1.372(12)
C75 H53 0.9500
C76 H54 0.9500
C77 C78 1.493(13)
C78 H55 0.9800
C78 H56 0.9800
C78 H57 0.9800
C81 C86 1.369(13)
C81 C82 1.403(12)
C82 C83 1.388(13)
C83 C84 1.390(13)
C83 H58 0.9500
C84 C85 1.413(13)
C84 H59 0.9500
C85 C86 1.369(13)
C85 H60 0.9500
C86 H61 0.9500
C87 C88 1.490(14)
C88 H62 0.9800
C88 H63 0.9800
C88 H64 0.9800

loop_
_geom_torsion_atom_site_label_1
_geom_torsion_atom_site_label_2
_geom_torsion_atom_site_label_3
_geom_torsion_atom_site_label_4
_geom_torsion
O15 Mg1 O11 C1 107.0(7)
O14 Mg1 O11 C1 13.7(7)
O17 Mg1 O11 C1 -75.4(7)
O16 Mg1 O11 C1 -160.6(7)
O27 Mg2 O21 C2 -106.5(8)
O24 Mg2 O21 C2 -14.6(8)
O25 Mg2 O21 C2 75.9(8)
O26 Mg2 O21 C2 160.8(8)
O37 Mg3 O31 C3 -104.5(8)
O34 Mg3 O31 C3 -10.9(8)
O35 Mg3 O31 C3 77.9(8)
O36 Mg3 O31 C3 163.0(8)
O45 Mg4 O41 C4 105.1(8)
O44 Mg4 O41 C4 12.5(8)
O47 Mg4 O41 C4 -76.8(8)
O46 Mg4 O41 C4 -162.2(8)
Mg1 O11 C1 O12 5.2(12)
Mg1 O11 C1 C11 -174.8(5)
Mg2 O21 C2 O22 -6.0(13)
Mg2 O21 C2 C21 176.1(6)
Mg3 O31 C3 O32 -7.5(14)
Mg3 O31 C3 C31 173.9(6)
Mg4 O41 C4 O42 7.4(14)
Mg4 O41 C4 C41 -175.5(6)
O11 C1 C11 C16 170.2(7)
O12 C1 C11 C16 -9.8(11)
O11 C1 C11 C12 -9.9(12)
O12 C1 C11 C12 170.2(7)
C17 N1 C12 C13 0.5(12)
C17 N1 C12 C11 -175.6(7)
C16 C11 C12 N1 -179.7(7)
C1 C11 C12 N1 0.4(11)
C16 C11 C12 C13 4.1(11)
C1 C11 C12 C13 -175.8(7)
N1 C12 C13 C14 179.2(7)
C11 C12 C13 C14 -4.6(12)
C12 C13 C14 C15 2.3(12)
C13 C14 C15 C16 0.5(13)
C14 C15 C16 C11 -1.0(13)
C12 C11 C16 C15 -1.4(12)
C1 C11 C16 C15 178.6(8)
C12 N1 C17 O1 -7.7(13)
C12 N1 C17 C18 174.0(7)
O22 C2 C21 C26 12.2(12)
O21 C2 C21 C26 -169.8(8)
O22 C2 C21 C22 -169.9(8)
O21 C2 C21 C22 8.2(13)
C26 C21 C22 C23 -5.0(13)
C2 C21 C22 C23 177.1(9)
C26 C21 C22 N2 177.7(8)
C2 C21 C22 N2 -0.2(13)
C27 N2 C22 C23 -1.7(14)
C27 N2 C22 C21 175.5(8)
C21 C22 C23 C24 3.3(14)
N2 C22 C23 C24 -179.6(8)
C22 C23 C24 C25 -1.1(14)
C23 C24 C25 C26 0.7(15)
C24 C25 C26 C21 -2.7(14)
C22 C21 C26 C25 4.8(13)
C2 C21 C26 C25 -177.2(8)
C22 N2 C27 O2 5.5(15)
C22 N2 C27 C28 -172.3(8)
O31 C3 C31 C36 -171.6(8)
O32 C3 C31 C36 9.7(13)
O31 C3 C31 C32 8.6(13)
O32 C3 C31 C32 -170.1(8)
C36 C31 C32 C33 -3.6(13)
C3 C31 C32 C33 176.1(9)
C36 C31 C32 N3 179.8(8)
C3 C31 C32 N3 -0.4(13)
C37 N3 C32 C33 1.8(15)
C37 N3 C32 C31 178.2(8)
C31 C32 C33 C34 1.6(14)
N3 C32 C33 C34 178.0(8)
C32 C33 C34 C35 2.5(15)
C33 C34 C35 C36 -4.4(16)
C34 C35 C36 C31 2.2(16)
C32 C31 C36 C35 1.8(14)
C3 C31 C36 C35 -178.0(9)
C32 N3 C37 O3 4.8(16)
C32 N3 C37 C38 -173.8(8)
O42 C4 C41 C46 -11.9(12)
O41 C4 C41 C46 170.9(8)
O42 C4 C41 C42 169.3(8)
O41 C4 C41 C42 -8.0(13)
C47 N4 C42 C43 3.2(14)
C47 N4 C42 C41 -176.2(8)
C46 C41 C42 N4 -177.6(7)
C4 C41 C42 N4 1.3(13)
C46 C41 C42 C43 3.0(12)
C4 C41 C42 C43 -178.1(8)
N4 C42 C43 C44 -179.2(8)
C41 C42 C43 C44 0.2(13)
C42 C43 C44 C45 -3.7(14)
C43 C44 C45 C46 3.9(15)
C42 C41 C46 C45 -2.8(13)
C4 C41 C46 C45 178.2(8)
C44 C45 C46 C41 -0.5(14)
C42 N4 C47 O4 -6.4(15)
C42 N4 C47 C48 171.4(8)
O52 C5 C51 C56 2.9(11)
O51 C5 C51 C56 -174.7(7)
O52 C5 C51 C52 178.0(7)
O51 C5 C51 C52 0.4(11)
C56 C51 C52 C53 1.4(11)
C5 C51 C52 C53 -173.7(7)
C56 C51 C52 N5 -179.7(7)
C5 C51 C52 N5 5.2(12)
C57 N5 C52 C53 -28.0(13)
C57 N5 C52 C51 153.2(8)
C51 C52 C53 C54 -2.2(12)
N5 C52 C53 C54 178.9(7)
C52 C53 C54 C55 0.2(12)
C53 C54 C55 C56 2.6(12)
C54 C55 C56 C51 -3.5(13)
C52 C51 C56 C55 1.4(12)
C5 C51 C56 C55 176.8(7)
C52 N5 C57 O5 -5.5(14)
C52 N5 C57 C58 177.2(8)
O61 C6 C61 C66 176.1(7)
O62 C6 C61 C66 -2.8(11)
O61 C6 C61 C62 -0.1(12)
O62 C6 C61 C62 -178.9(7)
C66 C61 C62 C63 -2.0(12)
C6 C61 C62 C63 174.1(7)
C66 C61 C62 N6 178.8(7)
C6 C61 C62 N6 -5.1(12)
C67 N6 C62 C63 26.4(12)
C67 N6 C62 C61 -154.4(8)
C61 C62 C63 C64 1.8(12)
N6 C62 C63 C64 -179.0(7)
C62 C63 C64 C65 1.1(12)
C63 C64 C65 C66 -3.8(13)
C62 C61 C66 C65 -0.6(12)
C6 C61 C66 C65 -176.9(7)
C64 C65 C66 C61 3.6(13)
C62 N6 C67 O6 6.5(13)
C62 N6 C67 C68 -175.4(7)
O71 C7 C71 C76 175.1(8)
O72 C7 C71 C76 -2.9(12)
O71 C7 C71 C72 -2.1(13)
O72 C7 C71 C72 179.9(7)
C77 N7 C72 C73 31.8(12)
C77 N7 C72 C71 -151.7(8)
C76 C71 C72 N7 -178.6(7)
C7 C71 C72 N7 -1.3(12)
C76 C71 C72 C73 -1.8(12)
C7 C71 C72 C73 175.5(7)
N7 C72 C73 C74 178.5(8)
C71 C72 C73 C74 1.8(13)
C72 C73 C74 C75 -0.3(14)
C73 C74 C75 C76 -1.3(14)
C74 C75 C76 C71 1.4(14)
C72 C71 C76 C75 0.2(13)
C7 C71 C76 C75 -177.1(8)
C72 N7 C77 O7 -2.2(14)
C72 N7 C77 C78 -177.0(7)
O81 C8 C81 C86 -177.9(8)
O82 C8 C81 C86 1.6(11)
O81 C8 C81 C82 1.6(12)
O82 C8 C81 C82 -179.0(8)
C86 C81 C82 C83 4.3(13)
C8 C81 C82 C83 -175.1(8)
C86 C81 C82 N8 -178.7(8)
C8 C81 C82 N8 1.9(12)
C87 N8 C82 C83 -30.2(14)
C87 N8 C82 C81 152.8(9)
C81 C82 C83 C84 -2.4(13)
N8 C82 C83 C84 -179.4(8)
C82 C83 C84 C85 0.5(14)
C83 C84 C85 C86 -0.4(13)
C84 C85 C86 C81 2.4(14)
C82 C81 C86 C85 -4.4(13)
C8 C81 C86 C85 175.1(8)
C82 N8 C87 O8 0.6(15)
C82 N8 C87 C88 176.8(8)
